data_7051709
loop_
_publ_author_name
'Suen, Maw-Cherng'
'Yeh, Chun-Wei'
'Ho, Yuh-Wen'
'Wang, Ju-Chun'

_publ_section_title
;
 Self-assembly of two-dimensional coordination polymers from AgX (X =
 BF4&#x2212;, ClO4&#x2212;, NO3&#x2212; and PF6&#x2212;) and
 2,6-dimethyl-3,5-dicyano-4-(6-methyl-2-pyridyl)-1,4-dihydropyridine
;
_journal_issue 12
_journal_name_full 'New Journal of Chemistry'
_journal_page_first 2419
_journal_paper_doi 10.1039/b902977j
_journal_volume 33
_journal_year 2009
_chemical_formula_sum 'C15 H14 Ag Cl N4 O4'
_chemical_formula_weight 457.62
_chemical_name_systematic
;
?
;
_space_group_IT_number 14
_symmetry_cell_setting monoclinic
_symmetry_space_group_name_Hall '-P 2ybc'
_symmetry_space_group_name_H-M 'P 1 21/c 1'
_atom_sites_solution_hydrogens geom
_atom_sites_solution_primary direct
_atom_sites_solution_secondary difmap
_audit_creation_method SHELXL-97
_cell_angle_alpha 90.00
_cell_angle_beta 102.245(7)
_cell_angle_gamma 90.00
_cell_formula_units_Z 4
_cell_length_a 10.682(3)
_cell_length_b 11.957(4)
_cell_length_c 13.368(4)
_cell_measurement_temperature 294(2)
_cell_volume 1668.6(9)
_computing_cell_refinement 'Bruker SMART'
_computing_data_collection 'Bruker SMART'
_computing_data_reduction 'Bruker SHELXTL'
_computing_molecular_graphics 'Bruker SHELXTL'
_computing_publication_material 'Bruker SHELXTL'
_computing_structure_refinement 'SHELXL-97 (Sheldrick, 1997)'
_computing_structure_solution 'SHELXS-97 (Sheldrick, 1990)'
_diffrn_ambient_temperature 294(2)
_diffrn_measured_fraction_theta_full 0.991
_diffrn_measured_fraction_theta_max 0.991
_diffrn_measurement_device_type 'CCD area detector'
_diffrn_measurement_method 'phi and omega scans'
_diffrn_radiation_monochromator graphite
_diffrn_radiation_source 'fine-focus sealed tube'
_diffrn_radiation_type MoK\a
_diffrn_radiation_wavelength 0.71073
_diffrn_reflns_av_R_equivalents 0.0647
_diffrn_reflns_av_sigmaI/netI 0.0778
_diffrn_reflns_limit_h_max 12
_diffrn_reflns_limit_h_min -13
_diffrn_reflns_limit_k_max 14
_diffrn_reflns_limit_k_min -14
_diffrn_reflns_limit_l_max 13
_diffrn_reflns_limit_l_min -16
_diffrn_reflns_number 9294
_diffrn_reflns_theta_full 26.06
_diffrn_reflns_theta_max 26.06
_diffrn_reflns_theta_min 1.95
_exptl_absorpt_coefficient_mu 1.397
_exptl_absorpt_correction_type none
_exptl_crystal_colour colorless
_exptl_crystal_density_diffrn 1.822
_exptl_crystal_density_method 'not measured'
_exptl_crystal_description block
_exptl_crystal_F_000 912
_exptl_crystal_size_max 0.4
_exptl_crystal_size_mid 0.4
_exptl_crystal_size_min 0.35
_refine_diff_density_max 0.462
_refine_diff_density_min -0.734
_refine_diff_density_rms 0.108
_refine_ls_extinction_method none
_refine_ls_goodness_of_fit_ref 0.974
_refine_ls_hydrogen_treatment mixed
_refine_ls_matrix_type full
_refine_ls_number_parameters 298
_refine_ls_number_reflns 3264
_refine_ls_number_restraints 0
_refine_ls_restrained_S_all 0.974
_refine_ls_R_factor_all 0.0873
_refine_ls_R_factor_gt 0.0419
_refine_ls_shift/su_max 0.001
_refine_ls_shift/su_mean 0.000
_refine_ls_structure_factor_coef Fsqd
_refine_ls_weighting_details 'calc w=1/[\s^2^(Fo^2^)+(0.0391P)^2^+0.0000P] where P=(Fo^2^+2Fc^2^)/3'
_refine_ls_weighting_scheme calc
_refine_ls_wR_factor_gt 0.0817
_refine_ls_wR_factor_ref 0.0969
_reflns_number_gt 1997
_reflns_number_total 3264
_reflns_threshold_expression >2sigma(I)
_cod_data_source_file b902977j.txt
_cod_data_source_block 3
_cod_depositor_comments
;
The following automatic conversions were performed:
'_symmetry_cell_setting' value 'Monoclinic' changed to 'monoclinic'
according to '/home/saulius/struct/CIF-dictionaries/cif_core.dic'
dictionary named 'cif_core.dic' version 2.4.1 from 2010-06-29.

Automatic conversion script
Id: cif_fix_enum 1527 2010-12-29 10:47:43Z saulius 
;
_cod_original_cell_volume 1668.5(9)
_cod_original_sg_symbol_H-M P2(1)/c
_cod_database_code 7051709

loop_
_symmetry_equiv_pos_as_xyz
'x, y, z'
'-x, y+1/2, -z+1/2'
'-x, -y, -z'
'x, -y-1/2, z-1/2'

loop_
_atom_site_label
_atom_site_type_symbol
_atom_site_fract_x
_atom_site_fract_y
_atom_site_fract_z
_atom_site_U_iso_or_equiv
_atom_site_adp_type
_atom_site_occupancy
_atom_site_symmetry_multiplicity
_atom_site_calc_flag
_atom_site_refinement_flags
_atom_site_disorder_assembly
_atom_site_disorder_group
Ag Ag 0.91581(4) 0.87348(4) 0.05496(3) 0.04240(16) Uani 1 1 d . . .
C1 C 0.8877(8) 0.6929(7) -0.1247(6) 0.0553(19) Uani 1 1 d . . .
H1C H 0.863(6) 0.770(6) -0.137(5) 0.07(2) Uiso 1 1 d . . .
H1B H 0.878(7) 0.657(6) -0.181(6) 0.08(3) Uiso 1 1 d . . .
H1A H 0.825(7) 0.689(6) -0.100(6) 0.08(3) Uiso 1 1 d . . .
C2 C 1.0104(5) 0.6678(4) -0.0522(4) 0.0294(12) Uani 1 1 d . . .
C3 C 1.0955(5) 0.5890(4) -0.0753(4) 0.0387(14) Uani 1 1 d . . .
H3 H 1.0753 0.5485 -0.1360 0.046 Uiso 1 1 calc R . .
C4 C 1.2092(6) 0.5715(5) -0.0079(4) 0.0458(15) Uani 1 1 d . . .
H4 H 1.2683 0.5210 -0.0239 0.055 Uiso 1 1 calc R . .
C5 C 1.2365(5) 0.6287(4) 0.0837(4) 0.0396(13) Uani 1 1 d . . .
H5 H 1.3137 0.6177 0.1301 0.048 Uiso 1 1 calc R . .
C6 C 1.1463(5) 0.7025(4) 0.1047(4) 0.0257(11) Uani 1 1 d . . .
C7 C 1.1709(5) 0.7642(4) 0.2078(3) 0.0254(11) Uani 1 1 d . . .
H7A H 1.0891 0.7942 0.2179 0.030 Uiso 1 1 calc R . .
C8 C 1.2630(5) 0.8611(4) 0.2105(3) 0.0257(11) Uani 1 1 d . . .
C9 C 1.3787(5) 0.8668(4) 0.2745(4) 0.0321(12) Uani 1 1 d . . .
C10 C 1.3380(5) 0.6954(4) 0.3574(4) 0.0292(12) Uani 1 1 d . . .
C11 C 1.2220(5) 0.6854(4) 0.2947(3) 0.0268(11) Uani 1 1 d . . .
C12 C 1.2221(5) 0.9480(4) 0.1379(4) 0.0328(12) Uani 1 1 d . . .
C13 C 1.4741(7) 0.9572(5) 0.2757(6) 0.0428(15) Uani 1 1 d . . .
H13C H 1.532(5) 0.927(5) 0.251(4) 0.042(19) Uiso 1 1 d . . .
H13B H 1.440(6) 1.007(6) 0.223(5) 0.07(2) Uiso 1 1 d . . .
H13A H 1.516(7) 0.990(6) 0.344(5) 0.09(2) Uiso 1 1 d . . .
C14 C 1.3947(7) 0.6159(6) 0.4428(5) 0.0457(16) Uani 1 1 d . . .
H14C H 1.404(5) 0.653(4) 0.506(4) 0.034(15) Uiso 1 1 d . . .
H14B H 1.489(7) 0.598(6) 0.442(5) 0.08(2) Uiso 1 1 d . . .
H14A H 1.351(7) 0.556(6) 0.433(5) 0.07(2) Uiso 1 1 d . . .
C15 C 1.1450(5) 0.5920(4) 0.3114(4) 0.0313(12) Uani 1 1 d . . .
N1 N 1.0368(4) 0.7251(3) 0.0377(3) 0.0250(9) Uani 1 1 d . . .
N2 N 1.4163(4) 0.7845(4) 0.3462(3) 0.0353(10) Uani 1 1 d . . .
H2A H 1.4911 0.7886 0.3855 0.042 Uiso 1 1 calc R . .
N3 N 1.1851(5) 1.0142(4) 0.0776(4) 0.0428(12) Uani 1 1 d . . .
N4 N 1.0841(5) 0.5176(4) 0.3254(3) 0.0472(12) Uani 1 1 d . . .
Cl Cl 0.66429(14) 0.71523(12) 0.11501(11) 0.0430(4) Uani 1 1 d . . .
O1 O 0.704(2) 0.8256(12) 0.1114(17) 0.074(5) Uani 0.60 1 d P . .
O1' O 0.698(3) 0.822(3) 0.073(3) 0.118(14) Uani 0.40 1 d P . .
O2 O 0.779(2) 0.659(2) 0.1546(17) 0.057(4) Uani 0.60 1 d P . .
O2' O 0.750(4) 0.638(3) 0.178(3) 0.052(6) Uani 0.40 1 d P . .
O3 O 0.629(2) 0.6728(18) 0.0084(12) 0.106(8) Uani 0.60 1 d P . .
O3' O 0.587(3) 0.653(2) 0.0414(16) 0.067(6) Uani 0.40 1 d P . .
O4 O 0.5510(15) 0.7221(15) 0.1541(13) 0.090(6) Uani 0.60 1 d P . .
O4' O 0.604(2) 0.727(3) 0.1986(17) 0.080(8) Uani 0.40 1 d P . .

loop_
_atom_site_aniso_label
_atom_site_aniso_U_11
_atom_site_aniso_U_22
_atom_site_aniso_U_33
_atom_site_aniso_U_23
_atom_site_aniso_U_13
_atom_site_aniso_U_12
Ag 0.0423(3) 0.0333(2) 0.0498(3) 0.0007(2) 0.00578(19) 0.0136(2)
C1 0.050(5) 0.064(5) 0.041(4) -0.015(4) -0.014(4) 0.013(4)
C2 0.036(3) 0.025(3) 0.026(3) 0.001(2) 0.004(2) -0.001(2)
C3 0.049(4) 0.029(3) 0.037(3) -0.002(2) 0.008(3) 0.004(3)
C4 0.056(4) 0.039(3) 0.046(4) 0.001(3) 0.017(3) 0.020(3)
C5 0.044(3) 0.042(3) 0.031(3) 0.000(3) 0.004(2) 0.017(3)
C6 0.027(3) 0.019(2) 0.029(3) 0.003(2) 0.002(2) -0.002(2)
C7 0.024(3) 0.028(3) 0.023(2) 0.000(2) 0.002(2) 0.005(2)
C8 0.035(3) 0.018(2) 0.023(2) 0.001(2) 0.004(2) 0.001(2)
C9 0.040(3) 0.027(3) 0.029(3) -0.001(2) 0.009(2) -0.003(3)
C10 0.029(3) 0.028(3) 0.028(3) 0.001(2) -0.002(2) 0.001(2)
C11 0.035(3) 0.024(3) 0.021(3) 0.001(2) 0.005(2) -0.003(2)
C12 0.037(3) 0.023(3) 0.040(3) -0.001(2) 0.012(3) -0.002(2)
C13 0.046(4) 0.034(3) 0.048(4) 0.001(3) 0.010(4) -0.010(3)
C14 0.052(5) 0.038(4) 0.042(4) 0.014(3) -0.003(3) 0.002(4)
C15 0.029(3) 0.037(3) 0.025(3) 0.006(2) 0.000(2) 0.000(2)
N1 0.029(2) 0.020(2) 0.025(2) -0.0013(17) 0.0030(18) 0.0019(18)
N2 0.026(2) 0.039(2) 0.035(3) 0.009(2) -0.007(2) -0.007(2)
N3 0.050(3) 0.031(3) 0.046(3) 0.009(2) 0.006(2) 0.007(2)
N4 0.052(3) 0.042(3) 0.045(3) 0.008(2) 0.003(2) -0.014(3)
Cl 0.0387(9) 0.0392(8) 0.0496(9) -0.0053(7) 0.0060(7) 0.0026(7)
O1 0.097(10) 0.030(5) 0.108(11) 0.000(6) 0.053(7) -0.020(6)
O1' 0.049(13) 0.123(19) 0.20(4) 0.10(2) 0.071(17) 0.028(12)
O2 0.059(10) 0.063(12) 0.044(11) 0.001(7) -0.001(6) 0.010(8)
O2' 0.067(18) 0.042(9) 0.040(13) 0.018(8) -0.001(9) 0.006(10)
O3 0.116(15) 0.137(16) 0.045(9) -0.038(9) -0.027(7) 0.078(12)
O3' 0.080(15) 0.071(10) 0.034(12) -0.025(9) -0.023(8) 0.010(9)
O4 0.069(11) 0.065(8) 0.158(17) 0.022(11) 0.072(10) 0.010(8)
O4' 0.086(19) 0.097(12) 0.071(13) -0.036(11) 0.047(11) -0.014(14)

loop_
_atom_type_symbol
_atom_type_description
_atom_type_scat_dispersion_real
_atom_type_scat_dispersion_imag
_atom_type_scat_source
C C 0.0033 0.0016 'International Tables Vol C Tables 4.2.6.8 and 6.1.1.4'
H H 0.0000 0.0000 'International Tables Vol C Tables 4.2.6.8 and 6.1.1.4'
N N 0.0061 0.0033 'International Tables Vol C Tables 4.2.6.8 and 6.1.1.4'
O O 0.0106 0.0060 'International Tables Vol C Tables 4.2.6.8 and 6.1.1.4'
Cl Cl 0.1484 0.1585 'International Tables Vol C Tables 4.2.6.8 and 6.1.1.4'
Ag Ag -0.8971 1.1015 'International Tables Vol C Tables 4.2.6.8 and 6.1.1.4'

loop_
_geom_angle_atom_site_label_1
_geom_angle_atom_site_label_2
_geom_angle_atom_site_label_3
_geom_angle
_geom_angle_site_symmetry_1
_geom_angle_site_symmetry_3
_geom_angle_publ_flag
N1 Ag N3 124.77(15) . 3_775 ?
N1 Ag N4 137.32(16) . 2_755 ?
N3 Ag N4 91.64(16) 3_775 2_755 ?
N1 Ag O1' 113.1(7) . . ?
N3 Ag O1' 85.6(8) 3_775 . ?
N4 Ag O1' 88.8(8) 2_755 . ?
N1 Ag O1 114.5(4) . . ?
N3 Ag O1 93.3(5) 3_775 . ?
N4 Ag O1 80.7(4) 2_755 . ?
O1' Ag O1 11.0(13) . . ?
N1 C2 C3 121.0(5) . . ?
N1 C2 C1 117.6(5) . . ?
C3 C2 C1 121.4(5) . . ?
C4 C3 C2 119.3(5) . . ?
C3 C4 C5 120.0(5) . . ?
C4 C5 C6 118.3(5) . . ?
N1 C6 C5 122.7(4) . . ?
N1 C6 C7 117.5(4) . . ?
C5 C6 C7 119.8(4) . . ?
C11 C7 C8 109.4(4) . . ?
C11 C7 C6 110.9(4) . . ?
C8 C7 C6 112.1(4) . . ?
C9 C8 C12 120.1(4) . . ?
C9 C8 C7 123.9(4) . . ?
C12 C8 C7 115.9(4) . . ?
C8 C9 N2 120.0(4) . . ?
C8 C9 C13 125.4(5) . . ?
N2 C9 C13 114.6(5) . . ?
C11 C10 N2 120.0(4) . . ?
C11 C10 C14 125.7(5) . . ?
N2 C10 C14 114.4(5) . . ?
C10 C11 C15 117.1(4) . . ?
C10 C11 C7 124.0(4) . . ?
C15 C11 C7 118.8(4) . . ?
N3 C12 C8 176.9(6) . . ?
N4 C15 C11 179.5(6) . . ?
C6 N1 C2 118.5(4) . . ?
C6 N1 Ag 122.1(3) . . ?
C2 N1 Ag 118.3(3) . . ?
C9 N2 C10 122.3(4) . . ?
C12 N3 Ag 170.4(4) . 3_775 ?
C15 N4 Ag 140.0(4) . 2_745 ?
O3' Cl O2 110.9(16) . . ?
O3' Cl O1 129.5(14) . . ?
O2 Cl O1 102.8(13) . . ?
O3' Cl O4' 108.7(13) . . ?
O2 Cl O4' 104.8(13) . . ?
O1 Cl O4' 97.2(15) . . ?
O3' Cl O4 82.4(11) . . ?
O2 Cl O4 129.4(9) . . ?
O1 Cl O4 104.2(11) . . ?
O4' Cl O4 30.0(10) . . ?
O3' Cl O2' 107(2) . . ?
O2 Cl O2' 22.0(12) . . ?
O1 Cl O2' 117.8(18) . . ?
O4' Cl O2' 86.5(16) . . ?
O4 Cl O2' 108.1(12) . . ?
O3' Cl O1' 111.2(18) . . ?
O2 Cl O1' 107.2(13) . . ?
O1 Cl O1' 20(2) . . ?
O4' Cl O1' 113.9(18) . . ?
O4 Cl O1' 112.7(13) . . ?
O2' Cl O1' 126.9(17) . . ?
O3' Cl O3 29.2(12) . . ?
O2 Cl O3 103.1(13) . . ?
O1 Cl O3 108.0(12) . . ?
O4' Cl O3 136.8(12) . . ?
O4 Cl O3 108.0(10) . . ?
O2' Cl O3 110.3(18) . . ?
O1' Cl O3 88.1(16) . . ?
O1' O1 Cl 89(5) . . ?
O1' O1 Ag 69(5) . . ?
Cl O1 Ag 120.5(10) . . ?
O1 O1' Cl 71(5) . . ?
O1 O1' Ag 100(6) . . ?
Cl O1' Ag 124.4(16) . . ?
O2' O2 Cl 84(7) . . ?
O2 O2' Cl 74(6) . . ?
O3' O3 Cl 66(3) . . ?
O3 O3' Cl 85(4) . . ?
O4' O4 Cl 74(3) . . ?
O4 O4' Cl 76(3) . . ?

loop_
_geom_bond_atom_site_label_1
_geom_bond_atom_site_label_2
_geom_bond_distance
_geom_bond_site_symmetry_2
_geom_bond_publ_flag
Ag N1 2.236(4) . ?
Ag N3 2.301(5) 3_775 ?
Ag N4 2.351(5) 2_755 ?
Ag O1' 2.47(3) . ?
Ag O1 2.600(19) . ?
C1 C2 1.487(8) . ?
C2 N1 1.360(6) . ?
C2 C3 1.389(7) . ?
C3 C4 1.366(7) . ?
C4 C5 1.379(7) . ?
C5 C6 1.379(7) . ?
C6 N1 1.341(6) . ?
C6 C7 1.536(6) . ?
C7 C11 1.506(6) . ?
C7 C8 1.515(6) . ?
C8 C9 1.347(7) . ?
C8 C12 1.426(7) . ?
C9 N2 1.373(6) . ?
C9 C13 1.483(7) . ?
C10 C11 1.345(7) . ?
C10 N2 1.382(6) . ?
C10 C14 1.510(7) . ?
C11 C15 1.433(7) . ?
C12 N3 1.139(6) . ?
C15 N4 1.140(6) . ?
N3 Ag 2.301(5) 3_775 ?
N4 Ag 2.351(5) 2_745 ?
Cl O3' 1.36(2) . ?
Cl O2 1.40(3) . ?
Cl O1 1.389(14) . ?
Cl O4' 1.41(3) . ?
Cl O4 1.419(17) . ?
Cl O2' 1.44(4) . ?
Cl O1' 1.47(3) . ?
Cl O3 1.484(16) . ?
O1 O1' 0.50(5) . ?
O2 O2' 0.54(3) . ?
O3 O3' 0.73(3) . ?
O4 O4' 0.73(3) . ?
